data_1555731
loop_
_publ_author_name
'Luo, Bo'
'Gao, Jin-Ming'
'Lautens, Mark'

_publ_section_title
;
 Palladium-Catalyzed Norbornene-Mediated Tandem Amination/Cyanation
 Reaction: A Method for the Synthesis of ortho-Aminated Benzonitriles.
;
_journal_issue 17
_journal_name_full 'Organic letters'
_journal_page_first 4166
_journal_page_last 4169
_journal_paper_doi 10.1021/acs.orglett.6b02249
_journal_volume 18
_journal_year 2016
_chemical_formula_moiety 'C16 H21 N3 O2'
_chemical_formula_sum 'C16 H21 N3 O2'
_chemical_formula_weight 287.36
_space_group_crystal_system triclinic
_space_group_IT_number 2
_space_group_name_Hall '-P 1'
_space_group_name_H-M_alt 'P -1'
_atom_sites_solution_hydrogens geom
_audit_creation_method SHELXL-2014/7
_cell_angle_alpha 105.277(5)
_cell_angle_beta 93.849(5)
_cell_angle_gamma 116.710(4)
_cell_formula_units_Z 2
_cell_length_a 9.1894(14)
_cell_length_b 9.4311(15)
_cell_length_c 10.3177(15)
_cell_measurement_reflns_used 7246
_cell_measurement_temperature 147(2)
_cell_measurement_theta_max 27.49
_cell_measurement_theta_min 2.54
_cell_volume 752.5(2)
_computing_cell_refinement APEX2
_computing_data_collection 'APEX2 (Bruker, 2014)'
_computing_data_reduction 'SAINT (Bruker, 2014)'
_computing_molecular_graphics 'PLATON (Spek, 2009)'
_computing_publication_material 'SHELXTL (Sheldrick, 2008)'
_computing_structure_refinement 'SHELXL-2014/7 (Sheldrick, 2015b)'
_computing_structure_solution 'SHELXT (Sheldrick, 2015a)'
_diffrn_ambient_temperature 147(2)
_diffrn_measured_fraction_theta_full 1.000
_diffrn_measured_fraction_theta_max 0.997
_diffrn_measurement_device_type 'Bruker Kappa APEX-DUO CCD'
_diffrn_measurement_method '\f and \w scans'
_diffrn_radiation_type MoK\a
_diffrn_radiation_wavelength 0.71073
_diffrn_reflns_av_R_equivalents 0.0278
_diffrn_reflns_av_unetI/netI 0.0211
_diffrn_reflns_Laue_measured_fraction_full 1.000
_diffrn_reflns_Laue_measured_fraction_max 0.997
_diffrn_reflns_limit_h_max 11
_diffrn_reflns_limit_h_min -11
_diffrn_reflns_limit_k_max 12
_diffrn_reflns_limit_k_min -12
_diffrn_reflns_limit_l_max 13
_diffrn_reflns_limit_l_min -13
_diffrn_reflns_number 18570
_diffrn_reflns_point_group_measured_fraction_full 1.000
_diffrn_reflns_point_group_measured_fraction_max 0.997
_diffrn_reflns_theta_full 25.242
_diffrn_reflns_theta_max 27.523
_diffrn_reflns_theta_min 2.095
_diffrn_source 'sealed tube with Bruker Triumph monochromator'
_exptl_absorpt_coefficient_mu 0.085
_exptl_absorpt_correction_T_max 0.7456
_exptl_absorpt_correction_T_min 0.7316
_exptl_absorpt_correction_type multi-scan
_exptl_absorpt_process_details 'SADABS (Bruker, 2014)'
_exptl_crystal_colour colourless
_exptl_crystal_density_diffrn 1.268
_exptl_crystal_description plate
_exptl_crystal_F_000 308
_exptl_crystal_size_max 0.370
_exptl_crystal_size_mid 0.360
_exptl_crystal_size_min 0.100
_refine_diff_density_max 0.251
_refine_diff_density_min -0.222
_refine_diff_density_rms 0.045
_refine_ls_extinction_method none
_refine_ls_goodness_of_fit_ref 1.038
_refine_ls_hydrogen_treatment constr
_refine_ls_matrix_type full
_refine_ls_number_parameters 191
_refine_ls_number_reflns 3464
_refine_ls_number_restraints 0
_refine_ls_restrained_S_all 1.038
_refine_ls_R_factor_all 0.0484
_refine_ls_R_factor_gt 0.0366
_refine_ls_shift/su_max 0.003
_refine_ls_shift/su_mean 0.000
_refine_ls_structure_factor_coef Fsqd
_refine_ls_weighting_details 'w=1/[\s^2^(Fo^2^)+(0.0454P)^2^+0.2457P] where P=(Fo^2^+2Fc^2^)/3'
_refine_ls_weighting_scheme calc
_refine_ls_wR_factor_gt 0.0901
_refine_ls_wR_factor_ref 0.0983
_reflns_Friedel_coverage 0.000
_reflns_number_gt 2847
_reflns_number_total 3464
_reflns_threshold_expression 'I > 2\s(I)'
_cod_data_source_file ol6b02249_si_003.cif
_cod_data_source_block d1678
_cod_database_code 1555731
_shelx_shelxl_version_number 2014/7
_shelx_space_group_comment
; 
The symmetry employed for this shelxl refinement is uniquely defined 
by the following loop, which should always be used as a source of 
symmetry information in preference to the above space-group names. 
They are only intended as comments. 
;
_shelx_estimated_absorpt_t_min 0.969
_shelx_estimated_absorpt_t_max 0.992

loop_
_space_group_symop_operation_xyz
'x, y, z'
'-x, -y, -z'

loop_
_atom_site_label
_atom_site_type_symbol
_atom_site_fract_x
_atom_site_fract_y
_atom_site_fract_z
_atom_site_U_iso_or_equiv
_atom_site_adp_type
_atom_site_occupancy
_atom_site_site_symmetry_order
_atom_site_calc_flag
_atom_site_refinement_flags_posn
_atom_site_refinement_flags_adp
O1 O 0.87693(11) 0.23288(12) 1.19181(8) 0.0291(2) Uani 1 1 d . .
O2 O 0.39917(11) -0.39568(11) 0.18400(9) 0.0279(2) Uani 1 1 d . .
N1 N 0.58574(14) -0.24796(13) 0.73440(11) 0.0297(3) Uani 1 1 d . .
N2 N 0.88309(11) 0.15676(12) 0.90874(9) 0.0180(2) Uani 1 1 d . .
N3 N 0.65682(11) -0.15285(12) 0.42073(9) 0.0175(2) Uani 1 1 d . .
C1 C 1.01089(14) 0.28122(14) 0.60170(12) 0.0196(2) Uani 1 1 d . .
C2 C 0.89302(14) 0.13587(14) 0.49686(11) 0.0189(2) Uani 1 1 d . .
H2A H 0.8939 0.1310 0.4038 0.023 Uiso 1 1 calc R U
C3 C 0.77371(13) -0.00267(13) 0.52540(11) 0.0163(2) Uani 1 1 d . .
C4 C 0.77672(13) 0.00793(13) 0.66488(11) 0.0166(2) Uani 1 1 d . .
C5 C 0.89127(13) 0.15694(14) 0.77205(11) 0.0170(2) Uani 1 1 d . .
C6 C 1.00746(14) 0.29206(14) 0.73910(11) 0.0194(2) Uani 1 1 d . .
H6A H 1.0851 0.3925 0.8105 0.023 Uiso 1 1 calc R U
C7 C 0.67016(14) -0.13505(14) 0.70250(11) 0.0194(2) Uani 1 1 d . .
C8 C 1.14044(16) 0.42558(16) 0.56601(13) 0.0266(3) Uani 1 1 d . .
H8A H 1.0955 0.4260 0.4773 0.040 Uiso 1 1 calc R U
H8B H 1.2402 0.4129 0.5600 0.040 Uiso 1 1 calc R U
H8C H 1.1699 0.5317 0.6375 0.040 Uiso 1 1 calc R U
C9 C 0.74725(15) 0.18125(16) 0.95831(12) 0.0227(3) Uani 1 1 d . .
H9A H 0.6424 0.1089 0.8874 0.027 Uiso 1 1 calc R U
H9B H 0.7742 0.2998 0.9771 0.027 Uiso 1 1 calc R U
C10 C 0.72571(16) 0.13626(18) 1.08859(13) 0.0298(3) Uani 1 1 d . .
H10A H 0.6370 0.1564 1.1246 0.036 Uiso 1 1 calc R U
H10B H 0.6899 0.0152 1.0671 0.036 Uiso 1 1 calc R U
C11 C 1.00851(15) 0.21117(16) 1.14108(12) 0.0250(3) Uani 1 1 d . .
H11A H 0.9800 0.0917 1.1181 0.030 Uiso 1 1 calc R U
H11B H 1.1122 0.2794 1.2135 0.030 Uiso 1 1 calc R U
C12 C 1.03780(14) 0.26349(16) 1.01412(12) 0.0232(3) Uani 1 1 d . .
H12A H 1.0676 0.3832 1.0360 0.028 Uiso 1 1 calc R U
H12B H 1.1303 0.2489 0.9807 0.028 Uiso 1 1 calc R U
C13 C 0.47928(14) -0.20412(15) 0.41821(12) 0.0212(2) Uani 1 1 d . .
H13A H 0.4509 -0.1264 0.3884 0.025 Uiso 1 1 calc R U
H13B H 0.4582 -0.1984 0.5118 0.025 Uiso 1 1 calc R U
C14 C 0.37105(15) -0.38197(15) 0.32002(12) 0.0247(3) Uani 1 1 d . .
H14A H 0.3959 -0.4599 0.3529 0.030 Uiso 1 1 calc R U
H14B H 0.2522 -0.4152 0.3187 0.030 Uiso 1 1 calc R U
C15 C 0.68377(15) -0.16724(15) 0.28069(11) 0.0229(3) Uani 1 1 d . .
H15A H 0.8018 -0.1364 0.2800 0.027 Uiso 1 1 calc R U
H15B H 0.6592 -0.0890 0.2479 0.027 Uiso 1 1 calc R U
C16 C 0.57078(16) -0.34655(16) 0.18576(13) 0.0276(3) Uani 1 1 d . .
H16A H 0.5900 -0.3558 0.0914 0.033 Uiso 1 1 calc R U
H16B H 0.5989 -0.4237 0.2169 0.033 Uiso 1 1 calc R U

loop_
_atom_site_aniso_label
_atom_site_aniso_U_11
_atom_site_aniso_U_22
_atom_site_aniso_U_33
_atom_site_aniso_U_23
_atom_site_aniso_U_13
_atom_site_aniso_U_12
O1 0.0337(5) 0.0378(5) 0.0153(4) 0.0074(4) 0.0055(4) 0.0176(4)
O2 0.0249(5) 0.0282(5) 0.0203(4) 0.0017(3) -0.0034(3) 0.0091(4)
N1 0.0296(6) 0.0246(6) 0.0315(6) 0.0132(5) 0.0059(5) 0.0084(5)
N2 0.0153(5) 0.0211(5) 0.0135(4) 0.0048(4) 0.0017(4) 0.0063(4)
N3 0.0164(5) 0.0185(5) 0.0148(4) 0.0037(4) 0.0021(4) 0.0075(4)
C1 0.0180(5) 0.0201(5) 0.0213(6) 0.0087(4) 0.0057(4) 0.0087(5)
C2 0.0201(5) 0.0223(6) 0.0153(5) 0.0077(4) 0.0049(4) 0.0101(5)
C3 0.0159(5) 0.0177(5) 0.0164(5) 0.0048(4) 0.0023(4) 0.0096(4)
C4 0.0152(5) 0.0175(5) 0.0176(5) 0.0067(4) 0.0036(4) 0.0079(4)
C5 0.0160(5) 0.0199(5) 0.0158(5) 0.0059(4) 0.0034(4) 0.0093(4)
C6 0.0173(5) 0.0180(5) 0.0174(5) 0.0039(4) 0.0020(4) 0.0053(4)
C7 0.0195(6) 0.0197(6) 0.0169(5) 0.0045(4) 0.0013(4) 0.0091(5)
C8 0.0252(6) 0.0245(6) 0.0247(6) 0.0113(5) 0.0068(5) 0.0057(5)
C9 0.0222(6) 0.0302(6) 0.0190(6) 0.0100(5) 0.0061(5) 0.0141(5)
C10 0.0267(7) 0.0429(8) 0.0206(6) 0.0144(6) 0.0086(5) 0.0148(6)
C11 0.0262(6) 0.0265(6) 0.0182(6) 0.0057(5) -0.0008(5) 0.0112(5)
C12 0.0181(6) 0.0259(6) 0.0173(6) 0.0049(5) 0.0003(4) 0.0057(5)
C13 0.0174(6) 0.0216(6) 0.0221(6) 0.0037(5) 0.0016(4) 0.0097(5)
C14 0.0200(6) 0.0232(6) 0.0245(6) 0.0040(5) 0.0004(5) 0.0080(5)
C15 0.0244(6) 0.0241(6) 0.0155(5) 0.0046(4) 0.0032(5) 0.0092(5)
C16 0.0274(6) 0.0282(6) 0.0188(6) 0.0009(5) 0.0033(5) 0.0106(5)

loop_
_atom_type_symbol
_atom_type_description
_atom_type_scat_dispersion_real
_atom_type_scat_dispersion_imag
_atom_type_scat_source
C C 0.0033 0.0016 'International Tables Vol C Tables 4.2.6.8 and 6.1.1.4'
H H 0.0000 0.0000 'International Tables Vol C Tables 4.2.6.8 and 6.1.1.4'
N N 0.0061 0.0033 'International Tables Vol C Tables 4.2.6.8 and 6.1.1.4'
O O 0.0106 0.0060 'International Tables Vol C Tables 4.2.6.8 and 6.1.1.4'

loop_
_geom_angle_atom_site_label_1
_geom_angle_atom_site_label_2
_geom_angle_atom_site_label_3
_geom_angle
C11 O1 C10 110.52(9)
C14 O2 C16 109.51(9)
C5 N2 C12 117.45(9)
C5 N2 C9 114.31(9)
C12 N2 C9 109.80(9)
C3 N3 C15 116.25(9)
C3 N3 C13 116.38(9)
C15 N3 C13 108.63(9)
C2 C1 C6 119.71(10)
C2 C1 C8 119.82(10)
C6 C1 C8 120.47(10)
C1 C2 C3 121.66(10)
C1 C2 H2A 119.2
C3 C2 H2A 119.2
C2 C3 N3 122.50(10)
C2 C3 C4 117.79(10)
N3 C3 C4 119.66(10)
C3 C4 C5 121.02(10)
C3 C4 C7 121.19(10)
C5 C4 C7 117.70(10)
C6 C5 C4 119.24(10)
C6 C5 N2 123.73(10)
C4 C5 N2 117.00(10)
C5 C6 C1 120.47(10)
C5 C6 H6A 119.8
C1 C6 H6A 119.8
N1 C7 C4 179.08(12)
C1 C8 H8A 109.5
C1 C8 H8B 109.5
H8A C8 H8B 109.5
C1 C8 H8C 109.5
H8A C8 H8C 109.5
H8B C8 H8C 109.5
N2 C9 C10 108.76(10)
N2 C9 H9A 109.9
C10 C9 H9A 109.9
N2 C9 H9B 109.9
C10 C9 H9B 109.9
H9A C9 H9B 108.3
O1 C10 C9 111.73(10)
O1 C10 H10A 109.3
C9 C10 H10A 109.3
O1 C10 H10B 109.3
C9 C10 H10B 109.3
H10A C10 H10B 107.9
O1 C11 C12 111.16(10)
O1 C11 H11A 109.4
C12 C11 H11A 109.4
O1 C11 H11B 109.4
C12 C11 H11B 109.4
H11A C11 H11B 108.0
N2 C12 C11 107.57(9)
N2 C12 H12A 110.2
C11 C12 H12A 110.2
N2 C12 H12B 110.2
C11 C12 H12B 110.2
H12A C12 H12B 108.5
N3 C13 C14 109.88(9)
N3 C13 H13A 109.7
C14 C13 H13A 109.7
N3 C13 H13B 109.7
C14 C13 H13B 109.7
H13A C13 H13B 108.2
O2 C14 C13 111.35(10)
O2 C14 H14A 109.4
C13 C14 H14A 109.4
O2 C14 H14B 109.4
C13 C14 H14B 109.4
H14A C14 H14B 108.0
N3 C15 C16 109.68(10)
N3 C15 H15A 109.7
C16 C15 H15A 109.7
N3 C15 H15B 109.7
C16 C15 H15B 109.7
H15A C15 H15B 108.2
O2 C16 C15 111.40(10)
O2 C16 H16A 109.3
C15 C16 H16A 109.3
O2 C16 H16B 109.3
C15 C16 H16B 109.3
H16A C16 H16B 108.0

loop_
_geom_bond_atom_site_label_1
_geom_bond_atom_site_label_2
_geom_bond_distance
O1 C11 1.4244(16)
O1 C10 1.4308(16)
O2 C14 1.4270(15)
O2 C16 1.4271(16)
N1 C7 1.1491(16)
N2 C5 1.4177(14)
N2 C12 1.4649(14)
N2 C9 1.4682(15)
N3 C3 1.4131(14)
N3 C15 1.4637(14)
N3 C13 1.4747(14)
C1 C2 1.3960(16)
C1 C6 1.3978(16)
C1 C8 1.5075(16)
C2 C3 1.3979(16)
C2 H2A 0.9500
C3 C4 1.4135(15)
C4 C5 1.4145(15)
C4 C7 1.4380(16)
C5 C6 1.3905(16)
C6 H6A 0.9500
C8 H8A 0.9800
C8 H8B 0.9800
C8 H8C 0.9800
C9 C10 1.5122(16)
C9 H9A 0.9900
C9 H9B 0.9900
C10 H10A 0.9900
C10 H10B 0.9900
C11 C12 1.5167(16)
C11 H11A 0.9900
C11 H11B 0.9900
C12 H12A 0.9900
C12 H12B 0.9900
C13 C14 1.5161(16)
C13 H13A 0.9900
C13 H13B 0.9900
C14 H14A 0.9900
C14 H14B 0.9900
C15 C16 1.5197(17)
C15 H15A 0.9900
C15 H15B 0.9900
C16 H16A 0.9900
C16 H16B 0.9900

loop_
_geom_torsion_atom_site_label_1
_geom_torsion_atom_site_label_2
_geom_torsion_atom_site_label_3
_geom_torsion_atom_site_label_4
_geom_torsion
C6 C1 C2 C3 -2.08(17)
C8 C1 C2 C3 178.18(11)
C1 C2 C3 N3 -177.93(10)
C1 C2 C3 C4 -0.60(16)
C15 N3 C3 C2 9.76(15)
C13 N3 C3 C2 -120.18(12)
C15 N3 C3 C4 -167.52(10)
C13 N3 C3 C4 62.53(13)
C2 C3 C4 C5 3.12(16)
N3 C3 C4 C5 -179.47(10)
C2 C3 C4 C7 -173.33(10)
N3 C3 C4 C7 4.08(15)
C3 C4 C5 C6 -2.95(16)
C7 C4 C5 C6 173.62(10)
C3 C4 C5 N2 178.94(9)
C7 C4 C5 N2 -4.49(15)
C12 N2 C5 C6 -27.43(16)
C9 N2 C5 C6 103.37(13)
C12 N2 C5 C4 150.59(10)
C9 N2 C5 C4 -78.61(12)
C4 C5 C6 C1 0.20(16)
N2 C5 C6 C1 178.17(10)
C2 C1 C6 C5 2.28(17)
C8 C1 C6 C5 -177.98(11)
C5 N2 C9 C10 166.22(10)
C12 N2 C9 C10 -59.34(13)
C11 O1 C10 C9 -56.83(14)
N2 C9 C10 O1 56.92(14)
C10 O1 C11 C12 58.67(13)
C5 N2 C12 C11 -166.43(10)
C9 N2 C12 C11 60.73(12)
O1 C11 C12 N2 -60.48(13)
C3 N3 C13 C14 -168.86(9)
C15 N3 C13 C14 57.66(12)
C16 O2 C14 C13 58.56(13)
N3 C13 C14 O2 -58.79(12)
C3 N3 C15 C16 168.70(10)
C13 N3 C15 C16 -57.75(12)
C14 O2 C16 C15 -58.81(13)
N3 C15 C16 O2 59.39(13)
